data_1562538
loop_
_publ_author_name
'Kadir, Abdukriem'
'Zheng, Guijuan'
'Zheng, Xiaofeng'
'Jin, Pengfei'
'Maiwulanjiang, Maitinuer'
'Gao, Biao'
'Aisa, Haji Akber'
'Yao, Guangmin'

_publ_section_title
;
 Structurally Diverse Diterpenoids from the Roots of <i>Salvia deserta</i>
 Based on Nine Different Skeletal Types.
;
_journal_issue 5
_journal_name_full 'Journal of natural products'
_journal_page_first 1442
_journal_page_last 1452
_journal_paper_doi 10.1021/acs.jnatprod.0c01180
_journal_volume 84
_journal_year 2021
_chemical_absolute_configuration ad
_chemical_formula_moiety 'C20 H28 O4'
_chemical_formula_sum 'C20 H28 O4'
_chemical_formula_weight 332.42
_space_group_crystal_system orthorhombic
_space_group_IT_number 19
_space_group_name_Hall 'P 2ac 2ab'
_space_group_name_H-M_alt 'P 21 21 21'
_atom_sites_solution_hydrogens mixed
_audit_creation_method SHELXL-2014/7
_cell_angle_alpha 90
_cell_angle_beta 90
_cell_angle_gamma 90
_cell_formula_units_Z 4
_cell_length_a 8.0711(2)
_cell_length_b 9.6743(3)
_cell_length_c 22.7439(7)
_cell_measurement_reflns_used 9926
_cell_measurement_temperature 296(2)
_cell_measurement_theta_max 70.56
_cell_measurement_theta_min 3.89
_cell_volume 1775.89(9)
_computing_cell_refinement 'Bruker SAINT'
_computing_data_collection 'Bruker APEX2'
_computing_data_reduction 'Bruker SAINT'
_computing_molecular_graphics 'Bruker SHELXTL'
_computing_publication_material 'Bruker SHELXTL'
_computing_structure_refinement 'SHELXL-2014/7 (Sheldrick, 2014)'
_computing_structure_solution 'SHELXS-97 (Sheldrick, 2008)'
_diffrn_ambient_temperature 296(2)
_diffrn_measured_fraction_theta_full 0.987
_diffrn_measured_fraction_theta_max 0.987
_diffrn_measurement_device_type 'Bruker APEX-II CCD'
_diffrn_measurement_method '\f and \w scans'
_diffrn_radiation_type CuK\a
_diffrn_radiation_wavelength 1.54178
_diffrn_reflns_av_R_equivalents 0.0575
_diffrn_reflns_av_unetI/netI 0.0504
_diffrn_reflns_Laue_measured_fraction_full 0.987
_diffrn_reflns_Laue_measured_fraction_max 0.987
_diffrn_reflns_limit_h_max 9
_diffrn_reflns_limit_h_min -9
_diffrn_reflns_limit_k_max 11
_diffrn_reflns_limit_k_min -10
_diffrn_reflns_limit_l_max 27
_diffrn_reflns_limit_l_min -27
_diffrn_reflns_number 13410
_diffrn_reflns_point_group_measured_fraction_full 0.976
_diffrn_reflns_point_group_measured_fraction_max 0.975
_diffrn_reflns_theta_full 67.679
_diffrn_reflns_theta_max 67.976
_diffrn_reflns_theta_min 3.887
_exptl_absorpt_coefficient_mu 0.683
_exptl_absorpt_correction_T_max 0.753
_exptl_absorpt_correction_T_min 0.668
_exptl_absorpt_correction_type multi-scan
_exptl_absorpt_process_details 'SADABS, (Sheldrick,2008)'
_exptl_crystal_colour colourless
_exptl_crystal_density_diffrn 1.243
_exptl_crystal_description block
_exptl_crystal_F_000 720
_exptl_crystal_size_max 0.150
_exptl_crystal_size_mid 0.120
_exptl_crystal_size_min 0.100
_refine_diff_density_max 0.217
_refine_diff_density_min -0.228
_refine_diff_density_rms 0.062
_refine_ls_abs_structure_details
; 
 Flack x determined using 1052 quotients [(I+)-(I-)]/[(I+)+(I-)] 
 (Parsons, Flack and Wagner, Acta Cryst. B69 (2013) 249-259). 
;
_refine_ls_abs_structure_Flack 0.01(10)
_refine_ls_extinction_coef 0.0050(7)
_refine_ls_extinction_expression Fc^*^=kFc[1+0.001xFc^2^\l^3^/sin(2\q)]^-1/4^
_refine_ls_extinction_method 'SHELXL-2014/7 (Sheldrick 2014'
_refine_ls_goodness_of_fit_ref 1.007
_refine_ls_hydrogen_treatment mixed
_refine_ls_matrix_type full
_refine_ls_number_parameters 232
_refine_ls_number_reflns 3157
_refine_ls_number_restraints 0
_refine_ls_restrained_S_all 1.007
_refine_ls_R_factor_all 0.0548
_refine_ls_R_factor_gt 0.0406
_refine_ls_shift/su_max 0.000
_refine_ls_shift/su_mean 0.000
_refine_ls_structure_factor_coef Fsqd
_refine_ls_weighting_details 'w=1/[\s^2^(Fo^2^)+(0.0675P)^2^+0.3220P] where P=(Fo^2^+2Fc^2^)/3'
_refine_ls_weighting_scheme calc
_refine_ls_wR_factor_gt 0.1127
_refine_ls_wR_factor_ref 0.1181
_reflns_Friedel_coverage 0.703
_reflns_Friedel_fraction_full 0.961
_reflns_Friedel_fraction_max 0.959
_reflns_number_gt 2824
_reflns_number_total 3157
_reflns_threshold_expression 'I > 2\s(I)'
_cod_data_source_file np0c01180_si_004.cif
_cod_data_source_block cu_170612G_0m
_cod_depositor_comments 'Adding full bibliography for 1562538--1562543.cif.'
_cod_database_code 1562538
_shelx_shelxl_version_number 2014/7
_shelx_space_group_comment
; 
The symmetry employed for this shelxl refinement is uniquely defined 
by the following loop, which should always be used as a source of 
symmetry information in preference to the above space-group names. 
They are only intended as comments. 
;
_shelx_estimated_absorpt_t_min 0.904
_shelx_estimated_absorpt_t_max 0.935

loop_
_space_group_symop_operation_xyz
'x, y, z'
'x+1/2, -y+1/2, -z'
'-x, y+1/2, -z+1/2'
'-x+1/2, -y, z+1/2'

loop_
_atom_site_label
_atom_site_type_symbol
_atom_site_fract_x
_atom_site_fract_y
_atom_site_fract_z
_atom_site_U_iso_or_equiv
_atom_site_adp_type
_atom_site_occupancy
_atom_site_site_symmetry_order
_atom_site_calc_flag
_atom_site_refinement_flags_posn
_atom_site_refinement_flags_adp
_atom_site_refinement_flags_occupancy
_atom_site_disorder_assembly
_atom_site_disorder_group
C1 C -0.0179(4) 0.2616(4) 0.36551(12) 0.0542(7) Uani 1 1 d . . . . .
H1A H -0.1130 0.3225 0.3626 0.065 Uiso 1 1 calc R U . . .
H1B H -0.0547 0.1680 0.3576 0.065 Uiso 1 1 calc R U . . .
C2 C 0.0553(4) 0.2696(5) 0.42731(14) 0.0676(10) Uani 1 1 d . . . . .
H2A H -0.0262 0.2355 0.4551 0.081 Uiso 1 1 calc R U . . .
H2B H 0.0768 0.3657 0.4367 0.081 Uiso 1 1 calc R U . . .
C3 C 0.2150(4) 0.1877(4) 0.43515(13) 0.0598(8) Uani 1 1 d . . . . .
H3A H 0.1886 0.0900 0.4333 0.072 Uiso 1 1 calc R U . . .
H3B H 0.2582 0.2062 0.4742 0.072 Uiso 1 1 calc R U . . .
C4 C 0.3527(4) 0.2180(3) 0.39004(12) 0.0476(7) Uani 1 1 d . . . . .
C5 C 0.2643(3) 0.2083(3) 0.32981(11) 0.0372(6) Uani 1 1 d . . . . .
H5 H 0.2153 0.1156 0.3303 0.045 Uiso 1 1 calc R U . . .
C7 C 0.3616(3) 0.2104(3) 0.27246(11) 0.0391(6) Uani 1 1 d . . . . .
H7 H 0.4460 0.2833 0.2728 0.047 Uiso 1 1 calc R U . . .
C8 C 0.2269(3) 0.2410(3) 0.22746(11) 0.0357(5) Uani 1 1 d . . . . .
C9 C 0.0823(3) 0.2788(2) 0.25499(11) 0.0358(5) Uani 1 1 d . . . . .
C10 C 0.1129(3) 0.3041(3) 0.32022(11) 0.0390(6) Uani 1 1 d . . . . .
C11 C -0.0563(3) 0.3133(3) 0.22176(12) 0.0386(6) Uani 1 1 d . . . . .
C12 C -0.0501(3) 0.3029(3) 0.16082(12) 0.0390(6) Uani 1 1 d . . . . .
C13 C 0.0955(3) 0.2692(3) 0.13124(11) 0.0380(6) Uani 1 1 d . . . . .
C14 C 0.2394(3) 0.2425(3) 0.16577(12) 0.0370(6) Uani 1 1 d . . . . .
C15 C 0.0892(3) 0.2581(4) 0.06426(12) 0.0515(7) Uani 1 1 d . . . . .
H15 H -0.0288 0.2528 0.0544 0.062 Uiso 1 1 calc R U . . .
C16 C 0.1526(5) 0.3869(4) 0.03309(16) 0.0733(10) Uani 1 1 d . . . . .
H16A H 0.2668 0.4016 0.0431 0.110 Uiso 1 1 calc R U . . .
H16B H 0.0884 0.4655 0.0452 0.110 Uiso 1 1 calc R U . . .
H16C H 0.1426 0.3749 -0.0087 0.110 Uiso 1 1 calc R U . . .
C17 C 0.1661(5) 0.1258(4) 0.03903(16) 0.0713(10) Uani 1 1 d . . . . .
H17A H 0.2840 0.1370 0.0361 0.107 Uiso 1 1 calc R U . . .
H17B H 0.1209 0.1082 0.0007 0.107 Uiso 1 1 calc R U . . .
H17C H 0.1417 0.0494 0.0645 0.107 Uiso 1 1 calc R U . . .
C18 C 0.4419(5) 0.3553(4) 0.40142(15) 0.0656(9) Uani 1 1 d . . . . .
H18A H 0.5099 0.3469 0.4359 0.098 Uiso 1 1 calc R U . . .
H18B H 0.3615 0.4271 0.4073 0.098 Uiso 1 1 calc R U . . .
H18C H 0.5102 0.3778 0.3682 0.098 Uiso 1 1 calc R U . . .
C19 C 0.4820(4) 0.1034(4) 0.39563(14) 0.0581(8) Uani 1 1 d . . . . .
H19A H 0.5320 0.1074 0.4339 0.087 Uiso 1 1 calc R U . . .
H19B H 0.5658 0.1157 0.3661 0.087 Uiso 1 1 calc R U . . .
H19C H 0.4296 0.0152 0.3904 0.087 Uiso 1 1 calc R U . . .
C20 C 0.1437(4) 0.4612(3) 0.32329(14) 0.0548(8) Uani 1 1 d . . . . .
H20A H 0.2452 0.4830 0.3033 0.082 Uiso 1 1 calc R U . . .
H20B H 0.1516 0.4893 0.3637 0.082 Uiso 1 1 calc R U . . .
H20C H 0.0535 0.5090 0.3048 0.082 Uiso 1 1 calc R U . . .
C21 C 0.4008(3) 0.2332(3) 0.13813(13) 0.0465(7) Uani 1 1 d . . . . .
H21 H 0.4060 0.2528 0.0981 0.056 Uiso 1 1 calc R U . . .
O1 O 0.4358(2) 0.0760(2) 0.26464(9) 0.0503(5) Uani 1 1 d . . . . .
H1 H 0.493(5) 0.089(4) 0.2337(18) 0.075 Uiso 1 1 d . U . . .
O2 O -0.1951(2) 0.3539(2) 0.25110(10) 0.0555(6) Uani 1 1 d . . . . .
H3 H -0.262(5) 0.288(4) 0.1418(19) 0.083 Uiso 1 1 d . U . . .
O3 O -0.1896(2) 0.3327(2) 0.12883(10) 0.0557(6) Uani 1 1 d . . . . .
H2 H -0.244(5) 0.405(5) 0.2284(19) 0.084 Uiso 1 1 d . U . . .
O4 O 0.5303(2) 0.2022(2) 0.16224(10) 0.0585(6) Uani 1 1 d . . . . .

loop_
_atom_site_aniso_label
_atom_site_aniso_U_11
_atom_site_aniso_U_22
_atom_site_aniso_U_33
_atom_site_aniso_U_23
_atom_site_aniso_U_13
_atom_site_aniso_U_12
C1 0.0467(14) 0.0680(19) 0.0479(16) 0.0040(14) 0.0126(13) 0.0113(15)
C2 0.0699(19) 0.089(3) 0.0438(16) 0.0039(16) 0.0090(16) 0.018(2)
C3 0.0653(18) 0.076(2) 0.0384(14) 0.0042(14) -0.0007(14) 0.0064(17)
C4 0.0543(15) 0.0486(16) 0.0399(14) -0.0016(12) -0.0071(13) 0.0012(13)
C5 0.0377(11) 0.0356(13) 0.0382(13) -0.0011(10) -0.0033(10) -0.0002(10)
C7 0.0328(11) 0.0411(15) 0.0433(13) 0.0004(11) -0.0036(10) 0.0014(11)
C8 0.0322(11) 0.0340(13) 0.0410(13) -0.0011(10) -0.0001(10) -0.0007(10)
C9 0.0329(11) 0.0328(13) 0.0417(13) 0.0005(10) 0.0012(10) -0.0007(10)
C10 0.0413(12) 0.0352(13) 0.0405(13) -0.0012(10) 0.0013(11) 0.0042(11)
C11 0.0313(11) 0.0377(14) 0.0468(14) 0.0054(11) 0.0043(10) -0.0005(10)
C12 0.0283(10) 0.0379(14) 0.0510(15) 0.0100(11) -0.0028(10) -0.0030(10)
C13 0.0337(11) 0.0390(14) 0.0414(14) 0.0031(11) -0.0002(10) -0.0051(10)
C14 0.0297(11) 0.0398(13) 0.0415(13) -0.0013(11) 0.0005(10) 0.0000(10)
C15 0.0413(13) 0.072(2) 0.0411(14) 0.0018(14) -0.0016(11) -0.0058(14)
C16 0.086(2) 0.079(2) 0.0555(19) 0.0204(17) 0.006(2) 0.009(2)
C17 0.086(2) 0.075(2) 0.0522(18) -0.0124(16) 0.0078(19) -0.014(2)
C18 0.079(2) 0.057(2) 0.0605(19) -0.0046(16) -0.0242(18) -0.0089(18)
C19 0.0569(16) 0.064(2) 0.0534(18) 0.0064(14) -0.0153(15) 0.0083(15)
C20 0.0704(18) 0.0392(16) 0.0548(17) -0.0077(12) -0.0058(15) 0.0088(15)
C21 0.0360(12) 0.0565(18) 0.0468(14) -0.0023(13) 0.0056(11) -0.0001(12)
O1 0.0455(9) 0.0539(13) 0.0514(11) 0.0007(9) 0.0013(9) 0.0166(9)
O2 0.0373(9) 0.0745(15) 0.0547(12) 0.0154(11) 0.0087(9) 0.0197(10)
O3 0.0319(9) 0.0783(16) 0.0569(12) 0.0221(11) -0.0045(8) -0.0008(9)
O4 0.0317(9) 0.0820(16) 0.0618(13) 0.0052(11) 0.0060(9) 0.0062(9)

loop_
_atom_type_symbol
_atom_type_description
_atom_type_scat_dispersion_real
_atom_type_scat_dispersion_imag
_atom_type_scat_source
C C 0.0181 0.0091 'International Tables Vol C Tables 4.2.6.8 and 6.1.1.4'
H H 0.0000 0.0000 'International Tables Vol C Tables 4.2.6.8 and 6.1.1.4'
O O 0.0492 0.0322 'International Tables Vol C Tables 4.2.6.8 and 6.1.1.4'

loop_
_geom_angle_atom_site_label_1
_geom_angle_atom_site_label_2
_geom_angle_atom_site_label_3
_geom_angle
_geom_angle_site_symmetry_1
_geom_angle_site_symmetry_3
_geom_angle_publ_flag
C2 C1 C10 109.8(3) . . ?
C2 C1 H1A 109.7 . . ?
C10 C1 H1A 109.7 . . ?
C2 C1 H1B 109.7 . . ?
C10 C1 H1B 109.7 . . ?
H1A C1 H1B 108.2 . . ?
C1 C2 C3 114.1(3) . . ?
C1 C2 H2A 108.7 . . ?
C3 C2 H2A 108.7 . . ?
C1 C2 H2B 108.7 . . ?
C3 C2 H2B 108.7 . . ?
H2A C2 H2B 107.6 . . ?
C2 C3 C4 115.7(3) . . ?
C2 C3 H3A 108.4 . . ?
C4 C3 H3A 108.4 . . ?
C2 C3 H3B 108.4 . . ?
C4 C3 H3B 108.4 . . ?
H3A C3 H3B 107.4 . . ?
C19 C4 C18 107.1(3) . . ?
C19 C4 C3 107.4(2) . . ?
C18 C4 C3 113.0(3) . . ?
C19 C4 C5 110.2(2) . . ?
C18 C4 C5 114.7(2) . . ?
C3 C4 C5 104.2(2) . . ?
C7 C5 C4 121.3(2) . . ?
C7 C5 C10 106.15(19) . . ?
C4 C5 C10 116.9(2) . . ?
C7 C5 H5 103.3 . . ?
C4 C5 H5 103.3 . . ?
C10 C5 H5 103.3 . . ?
O1 C7 C8 112.8(2) . . ?
O1 C7 C5 107.9(2) . . ?
C8 C7 C5 102.14(19) . . ?
O1 C7 H7 111.2 . . ?
C8 C7 H7 111.2 . . ?
C5 C7 H7 111.2 . . ?
C9 C8 C14 120.8(2) . . ?
C9 C8 C7 110.6(2) . . ?
C14 C8 C7 128.4(2) . . ?
C8 C9 C11 120.0(2) . . ?
C8 C9 C10 110.4(2) . . ?
C11 C9 C10 128.4(2) . . ?
C9 C10 C1 120.0(2) . . ?
C9 C10 C20 103.2(2) . . ?
C1 C10 C20 110.2(2) . . ?
C9 C10 C5 99.72(19) . . ?
C1 C10 C5 106.8(2) . . ?
C20 C10 C5 117.2(2) . . ?
O2 C11 C12 122.6(2) . . ?
O2 C11 C9 117.7(2) . . ?
C12 C11 C9 119.7(2) . . ?
O3 C12 C11 119.0(2) . . ?
O3 C12 C13 119.1(2) . . ?
C11 C12 C13 121.9(2) . . ?
C12 C13 C14 117.6(2) . . ?
C12 C13 C15 118.0(2) . . ?
C14 C13 C15 124.3(2) . . ?
C8 C14 C13 119.5(2) . . ?
C8 C14 C21 119.8(2) . . ?
C13 C14 C21 120.3(2) . . ?
C16 C15 C13 113.3(3) . . ?
C16 C15 C17 111.9(3) . . ?
C13 C15 C17 114.7(3) . . ?
C16 C15 H15 105.3 . . ?
C13 C15 H15 105.3 . . ?
C17 C15 H15 105.3 . . ?
C15 C16 H16A 109.5 . . ?
C15 C16 H16B 109.5 . . ?
H16A C16 H16B 109.5 . . ?
C15 C16 H16C 109.5 . . ?
H16A C16 H16C 109.5 . . ?
H16B C16 H16C 109.5 . . ?
C15 C17 H17A 109.5 . . ?
C15 C17 H17B 109.5 . . ?
H17A C17 H17B 109.5 . . ?
C15 C17 H17C 109.5 . . ?
H17A C17 H17C 109.5 . . ?
H17B C17 H17C 109.5 . . ?
C4 C18 H18A 109.5 . . ?
C4 C18 H18B 109.5 . . ?
H18A C18 H18B 109.5 . . ?
C4 C18 H18C 109.5 . . ?
H18A C18 H18C 109.5 . . ?
H18B C18 H18C 109.5 . . ?
C4 C19 H19A 109.5 . . ?
C4 C19 H19B 109.5 . . ?
H19A C19 H19B 109.5 . . ?
C4 C19 H19C 109.5 . . ?
H19A C19 H19C 109.5 . . ?
H19B C19 H19C 109.5 . . ?
C10 C20 H20A 109.5 . . ?
C10 C20 H20B 109.5 . . ?
H20A C20 H20B 109.5 . . ?
C10 C20 H20C 109.5 . . ?
H20A C20 H20C 109.5 . . ?
H20B C20 H20C 109.5 . . ?
O4 C21 C14 126.3(2) . . ?
O4 C21 H21 116.9 . . ?
C14 C21 H21 116.9 . . ?
C7 O1 H1 101(3) . . ?
C11 O2 H2 105(3) . . ?
C12 O3 H3 107(3) . . ?

loop_
_geom_bond_atom_site_label_1
_geom_bond_atom_site_label_2
_geom_bond_distance
_geom_bond_site_symmetry_2
_geom_bond_publ_flag
C1 C2 1.527(4) . ?
C1 C10 1.531(4) . ?
C1 H1A 0.9700 . ?
C1 H1B 0.9700 . ?
C2 C3 1.524(5) . ?
C2 H2A 0.9700 . ?
C2 H2B 0.9700 . ?
C3 C4 1.541(4) . ?
C3 H3A 0.9700 . ?
C3 H3B 0.9700 . ?
C4 C19 1.527(4) . ?
C4 C18 1.533(4) . ?
C4 C5 1.547(4) . ?
C5 C7 1.523(4) . ?
C5 C10 1.549(3) . ?
C5 H5 0.9800 . ?
C7 O1 1.442(3) . ?
C7 C8 1.522(3) . ?
C7 H7 0.9800 . ?
C8 C9 1.374(3) . ?
C8 C14 1.407(3) . ?
C9 C11 1.391(3) . ?
C9 C10 1.524(4) . ?
C10 C20 1.541(4) . ?
C11 O2 1.362(3) . ?
C11 C12 1.391(4) . ?
C12 O3 1.371(3) . ?
C12 C13 1.393(3) . ?
C13 C14 1.426(3) . ?
C13 C15 1.528(4) . ?
C14 C21 1.449(3) . ?
C15 C16 1.522(5) . ?
C15 C17 1.534(5) . ?
C15 H15 0.9800 . ?
C16 H16A 0.9600 . ?
C16 H16B 0.9600 . ?
C16 H16C 0.9600 . ?
C17 H17A 0.9600 . ?
C17 H17B 0.9600 . ?
C17 H17C 0.9600 . ?
C18 H18A 0.9600 . ?
C18 H18B 0.9600 . ?
C18 H18C 0.9600 . ?
C19 H19A 0.9600 . ?
C19 H19B 0.9600 . ?
C19 H19C 0.9600 . ?
C20 H20A 0.9600 . ?
C20 H20B 0.9600 . ?
C20 H20C 0.9600 . ?
C21 O4 1.217(3) . ?
C21 H21 0.9300 . ?
O1 H1 0.85(4) . ?
O2 H2 0.82(4) . ?
O3 H3 0.78(4) . ?

loop_
_geom_hbond_atom_site_label_D
_geom_hbond_atom_site_label_H
_geom_hbond_atom_site_label_A
_geom_hbond_distance_DH
_geom_hbond_distance_HA
_geom_hbond_distance_DA
_geom_hbond_angle_DHA
_geom_hbond_site_symmetry_A
O2 H2 O1 0.82(4) 2.27(4) 2.919(3) 136(4) 3
O3 H3 O4 0.78(4) 1.93(4) 2.699(3) 168(4) 1_455
O1 H1 O4 0.85(4) 1.98(4) 2.738(3) 148(4) .

loop_
_geom_torsion_atom_site_label_1
_geom_torsion_atom_site_label_2
_geom_torsion_atom_site_label_3
_geom_torsion_atom_site_label_4
_geom_torsion
_geom_torsion_site_symmetry_1
_geom_torsion_site_symmetry_2
_geom_torsion_site_symmetry_3
_geom_torsion_site_symmetry_4
_geom_torsion_publ_flag
C10 C1 C2 C3 -54.1(4) . . . . ?
C1 C2 C3 C4 52.4(4) . . . . ?
C2 C3 C4 C19 -166.3(3) . . . . ?
C2 C3 C4 C18 75.8(4) . . . . ?
C2 C3 C4 C5 -49.4(4) . . . . ?
C19 C4 C5 C7 -55.8(3) . . . . ?
C18 C4 C5 C7 65.1(3) . . . . ?
C3 C4 C5 C7 -170.8(2) . . . . ?
C19 C4 C5 C10 171.8(2) . . . . ?
C18 C4 C5 C10 -67.2(3) . . . . ?
C3 C4 C5 C10 56.9(3) . . . . ?
C4 C5 C7 O1 76.7(3) . . . . ?
C10 C5 C7 O1 -146.7(2) . . . . ?
C4 C5 C7 C8 -164.2(2) . . . . ?
C10 C5 C7 C8 -27.5(2) . . . . ?
O1 C7 C8 C9 126.4(2) . . . . ?
C5 C7 C8 C9 10.9(3) . . . . ?
O1 C7 C8 C14 -57.8(3) . . . . ?
C5 C7 C8 C14 -173.4(3) . . . . ?
C14 C8 C9 C11 2.9(4) . . . . ?
C7 C8 C9 C11 179.1(2) . . . . ?
C14 C8 C9 C10 -165.5(2) . . . . ?
C7 C8 C9 C10 10.7(3) . . . . ?
C8 C9 C10 C1 -142.8(2) . . . . ?
C11 C9 C10 C1 50.1(4) . . . . ?
C8 C9 C10 C20 94.2(3) . . . . ?
C11 C9 C10 C20 -72.9(3) . . . . ?
C8 C9 C10 C5 -26.8(3) . . . . ?
C11 C9 C10 C5 166.0(2) . . . . ?
C2 C1 C10 C9 168.3(3) . . . . ?
C2 C1 C10 C20 -72.1(3) . . . . ?
C2 C1 C10 C5 56.1(3) . . . . ?
C7 C5 C10 C9 32.9(2) . . . . ?
C4 C5 C10 C9 171.7(2) . . . . ?
C7 C5 C10 C1 158.4(2) . . . . ?
C4 C5 C10 C1 -62.7(3) . . . . ?
C7 C5 C10 C20 -77.5(3) . . . . ?
C4 C5 C10 C20 61.4(3) . . . . ?
C8 C9 C11 O2 -178.1(2) . . . . ?
C10 C9 C11 O2 -12.1(4) . . . . ?
C8 C9 C11 C12 3.0(4) . . . . ?
C10 C9 C11 C12 169.1(2) . . . . ?
O2 C11 C12 O3 -1.0(4) . . . . ?
C9 C11 C12 O3 177.8(2) . . . . ?
O2 C11 C12 C13 176.1(3) . . . . ?
C9 C11 C12 C13 -5.2(4) . . . . ?
O3 C12 C13 C14 178.3(2) . . . . ?
C11 C12 C13 C14 1.3(4) . . . . ?
O3 C12 C13 C15 -3.8(4) . . . . ?
C11 C12 C13 C15 179.1(2) . . . . ?
C9 C8 C14 C13 -6.8(4) . . . . ?
C7 C8 C14 C13 177.8(3) . . . . ?
C9 C8 C14 C21 166.0(3) . . . . ?
C7 C8 C14 C21 -9.4(4) . . . . ?
C12 C13 C14 C8 4.6(4) . . . . ?
C15 C13 C14 C8 -173.0(3) . . . . ?
C12 C13 C14 C21 -168.1(3) . . . . ?
C15 C13 C14 C21 14.2(4) . . . . ?
C12 C13 C15 C16 99.3(3) . . . . ?
C14 C13 C15 C16 -83.1(4) . . . . ?
C12 C13 C15 C17 -130.5(3) . . . . ?
C14 C13 C15 C17 47.1(4) . . . . ?
C8 C14 C21 O4 12.4(5) . . . . ?
C13 C14 C21 O4 -174.9(3) . . . . ?
